data_7118439
loop_
_publ_author_name
'Yu, Jiangang'
'Kehr, Gerald'
'Daniliuc, Constantin G.'
'Erker, Gerhard'

_publ_section_title
;
 Cooperative reaction chemistry derived from a borata-diene framework.
;
_journal_issue 7
_journal_name_full 'Chemical communications (Cambridge, England)'
_journal_page_first 1393
_journal_page_last 1396
_journal_paper_doi 10.1039/c5cc07954c
_journal_volume 52
_journal_year 2016
_chemical_formula_sum 'C29 H18 B F10 P'
_chemical_formula_weight 598.21
_chemical_name_systematic
; 
 ? 
;
_space_group_IT_number 2
_symmetry_cell_setting triclinic
_symmetry_space_group_name_Hall '-P 1'
_symmetry_space_group_name_H-M 'P -1'
_atom_sites_solution_hydrogens geom
_atom_sites_solution_primary direct
_atom_sites_solution_secondary difmap
_audit_creation_method SHELXL-97
_audit_update_record
;
2015-08-14 deposited with the CCDC.
2015-11-30 downloaded from the CCDC.
;
_cell_angle_alpha 61.284(3)
_cell_angle_beta 72.907(3)
_cell_angle_gamma 67.981(3)
_cell_formula_units_Z 2
_cell_length_a 11.8789(6)
_cell_length_b 12.5298(7)
_cell_length_c 12.6592(6)
_cell_measurement_reflns_used 4446
_cell_measurement_temperature 223(2)
_cell_measurement_theta_max 68.25
_cell_measurement_theta_min 0.88
_cell_volume 1516.86(14)
_computing_cell_refinement 'Collect (Nonius B.V., 1998)'
_computing_data_collection 'Collect (Nonius B.V., 1998)'
_computing_data_reduction 'Denzo-SMN (Otwinowski & Minor, 1997)'
_computing_molecular_graphics 'XP (BrukerAXS, 2000)'
_computing_publication_material 'SHELXL-97 (Sheldrick, 1997)'
_computing_structure_refinement 'SHELXL-97 (Sheldrick, 1997)'
_computing_structure_solution 'SHELXS-97 (Sheldrick, 1990)'
_diffrn_ambient_temperature 223(2)
_diffrn_measured_fraction_theta_full 0.965
_diffrn_measured_fraction_theta_max 0.965
_diffrn_measurement_device_type 'Nonius KappaCCD APEXII'
_diffrn_measurement_method '\w and \f scans'
_diffrn_radiation_monochromator graphite
_diffrn_radiation_source 'fine-focus sealed tube'
_diffrn_radiation_type CuK\a
_diffrn_radiation_wavelength 1.54178
_diffrn_reflns_av_R_equivalents 0.047
_diffrn_reflns_av_sigmaI/netI 0.0337
_diffrn_reflns_limit_h_max 13
_diffrn_reflns_limit_h_min 0
_diffrn_reflns_limit_k_max 14
_diffrn_reflns_limit_k_min -13
_diffrn_reflns_limit_l_max 14
_diffrn_reflns_limit_l_min -13
_diffrn_reflns_number 17410
_diffrn_reflns_theta_full 65.06
_diffrn_reflns_theta_max 65.06
_diffrn_reflns_theta_min 4.02
_exptl_absorpt_coefficient_mu 1.519
_exptl_absorpt_correction_T_max 0.9417
_exptl_absorpt_correction_T_min 0.7510
_exptl_absorpt_correction_type multi-scan
_exptl_absorpt_process_details 'Denzo (Otwinowski, Borek, Majewski & Minor, 2003)'
_exptl_crystal_colour colourless
_exptl_crystal_density_diffrn 1.310
_exptl_crystal_density_method 'not measured'
_exptl_crystal_description plate
_exptl_crystal_F_000 604
_exptl_crystal_size_max 0.20
_exptl_crystal_size_mid 0.07
_exptl_crystal_size_min 0.04
_refine_diff_density_max 0.292
_refine_diff_density_min -0.192
_refine_diff_density_rms 0.037
_refine_ls_extinction_method none
_refine_ls_goodness_of_fit_ref 1.079
_refine_ls_hydrogen_treatment mixed
_refine_ls_matrix_type full
_refine_ls_number_parameters 375
_refine_ls_number_reflns 4983
_refine_ls_number_restraints 0
_refine_ls_restrained_S_all 1.079
_refine_ls_R_factor_all 0.0647
_refine_ls_R_factor_gt 0.0499
_refine_ls_shift/su_max 0.000
_refine_ls_shift/su_mean 0.000
_refine_ls_structure_factor_coef Fsqd
_refine_ls_weighting_details 'calc w=1/[\s^2^(Fo^2^)+(0.0627P)^2^+0.4558P] where P=(Fo^2^+2Fc^2^)/3'
_refine_ls_weighting_scheme calc
_refine_ls_wR_factor_gt 0.1297
_refine_ls_wR_factor_ref 0.1394
_reflns_number_gt 3782
_reflns_number_total 4983
_reflns_threshold_expression >2sigma(I)
_cod_data_source_file c5cc07954c2.cif
_cod_data_source_block erk7009
_cod_original_cell_volume 1516.86(13)
_cod_original_sg_symbol_H-M P-1
_cod_database_code 7118439

loop_
_symmetry_equiv_pos_as_xyz
'x, y, z'
'-x, -y, -z'

loop_
_atom_site_label
_atom_site_type_symbol
_atom_site_fract_x
_atom_site_fract_y
_atom_site_fract_z
_atom_site_U_iso_or_equiv
_atom_site_adp_type
_atom_site_occupancy
_atom_site_symmetry_multiplicity
_atom_site_calc_flag
_atom_site_refinement_flags
P1 P 0.10353(6) 0.17773(6) 0.14138(6) 0.0556(2) Uani 1 1 d .
B1 B 0.1581(3) 0.2792(3) -0.1218(3) 0.0568(7) Uani 1 1 d .
H01 H 0.092(2) 0.371(2) -0.119(2) 0.059(6) Uiso 1 1 d .
C1 C 0.1201(2) 0.1602(2) 0.0050(2) 0.0575(6) Uani 1 1 d .
H1 H 0.1779 0.0775 0.0095 0.069 Uiso 1 1 calc R
C2 C -0.0113(2) 0.1634(2) 0.0123(2) 0.0651(7) Uani 1 1 d .
H2 H -0.0293 0.1302 -0.0315 0.078 Uiso 1 1 calc R
C3 C -0.0996(2) 0.2134(2) 0.0808(3) 0.0675(7) Uani 1 1 d .
C4 C -0.0578(2) 0.2604(2) 0.1478(3) 0.0692(7) Uani 1 1 d .
H4A H -0.0990 0.2370 0.2319 0.083 Uiso 1 1 calc R
H4B H -0.0716 0.3525 0.1067 0.083 Uiso 1 1 calc R
C5 C -0.2349(3) 0.2332(3) 0.0926(3) 0.0923(10) Uani 1 1 d .
H5A H -0.2490 0.2023 0.0419 0.138 Uiso 1 1 calc R
H5B H -0.2771 0.3228 0.0668 0.138 Uiso 1 1 calc R
H5C H -0.2658 0.1872 0.1768 0.138 Uiso 1 1 calc R
C11 C 0.1251(2) 0.0265(2) 0.2717(2) 0.0580(6) Uani 1 1 d .
C12 C 0.1184(2) -0.0793(2) 0.2669(3) 0.0698(7) Uani 1 1 d .
H12 H 0.1039 -0.0737 0.1950 0.084 Uiso 1 1 calc R
C13 C 0.1335(3) -0.1943(3) 0.3702(3) 0.0845(9) Uani 1 1 d .
H13 H 0.1289 -0.2664 0.3678 0.101 Uiso 1 1 calc R
C14 C 0.1548(3) -0.2029(3) 0.4744(3) 0.0911(10) Uani 1 1 d .
H14 H 0.1645 -0.2807 0.5434 0.109 Uiso 1 1 calc R
C15 C 0.1621(3) -0.0990(3) 0.4791(3) 0.0928(10) Uani 1 1 d .
H15 H 0.1773 -0.1055 0.5511 0.111 Uiso 1 1 calc R
C16 C 0.1470(3) 0.0161(3) 0.3775(3) 0.0743(8) Uani 1 1 d .
H16 H 0.1517 0.0875 0.3811 0.089 Uiso 1 1 calc R
C21 C 0.1939(3) 0.2612(2) 0.1460(2) 0.0643(7) Uani 1 1 d .
C22 C 0.1408(3) 0.3830(3) 0.1414(3) 0.0816(9) Uani 1 1 d .
H22 H 0.0567 0.4214 0.1355 0.098 Uiso 1 1 calc R
C23 C 0.2087(5) 0.4469(4) 0.1453(3) 0.1121(14) Uani 1 1 d .
H23 H 0.1716 0.5284 0.1433 0.134 Uiso 1 1 calc R
C24 C 0.3291(6) 0.3929(5) 0.1519(3) 0.1146(15) Uani 1 1 d .
H24 H 0.3758 0.4384 0.1531 0.138 Uiso 1 1 calc R
C25 C 0.3868(4) 0.2714(5) 0.1572(3) 0.1128(13) Uani 1 1 d .
H25 H 0.4711 0.2351 0.1625 0.135 Uiso 1 1 calc R
C26 C 0.3168(3) 0.2038(3) 0.1545(3) 0.0822(9) Uani 1 1 d .
H26 H 0.3533 0.1214 0.1585 0.099 Uiso 1 1 calc R
C31 C 0.1508(2) 0.2725(2) -0.2452(2) 0.0593(6) Uani 1 1 d .
F32 F 0.17333(17) 0.05164(14) -0.16140(14) 0.0837(5) Uani 1 1 d .
C32 C 0.1621(3) 0.1653(2) -0.2588(2) 0.0663(7) Uani 1 1 d .
F33 F 0.1759(2) 0.05547(18) -0.37283(17) 0.1007(6) Uani 1 1 d .
C33 C 0.1644(3) 0.1640(3) -0.3675(3) 0.0754(8) Uani 1 1 d .
F34 F 0.1565(2) 0.2735(2) -0.57752(17) 0.1180(7) Uani 1 1 d .
C34 C 0.1552(3) 0.2729(3) -0.4707(3) 0.0805(8) Uani 1 1 d .
F35 F 0.1366(2) 0.49119(18) -0.56627(17) 0.1156(7) Uani 1 1 d .
C35 C 0.1449(3) 0.3820(3) -0.4643(3) 0.0816(8) Uani 1 1 d .
F36 F 0.13222(18) 0.49164(14) -0.35490(16) 0.0916(5) Uani 1 1 d .
C36 C 0.1419(3) 0.3799(2) -0.3544(3) 0.0689(7) Uani 1 1 d .
C41 C 0.2983(2) 0.2834(2) -0.1342(2) 0.0542(6) Uani 1 1 d .
F42 F 0.38840(15) 0.07519(13) -0.12119(16) 0.0810(5) Uani 1 1 d .
C42 C 0.4007(2) 0.1840(2) -0.1323(2) 0.0625(6) Uani 1 1 d .
F43 F 0.61439(16) 0.0838(2) -0.1396(2) 0.1137(7) Uani 1 1 d .
C43 C 0.5182(3) 0.1854(3) -0.1419(3) 0.0763(8) Uani 1 1 d .
F44 F 0.65278(17) 0.2966(3) -0.1648(2) 0.1264(8) Uani 1 1 d .
C44 C 0.5381(3) 0.2928(4) -0.1553(3) 0.0854(9) Uani 1 1 d .
F45 F 0.4580(2) 0.5018(2) -0.1741(2) 0.1239(8) Uani 1 1 d .
C45 C 0.4399(3) 0.3954(3) -0.1600(3) 0.0798(8) Uani 1 1 d .
F46 F 0.23350(16) 0.49622(14) -0.15766(18) 0.0907(5) Uani 1 1 d .
C46 C 0.3251(2) 0.3896(2) -0.1513(3) 0.0665(7) Uani 1 1 d .

loop_
_atom_site_aniso_label
_atom_site_aniso_U_11
_atom_site_aniso_U_22
_atom_site_aniso_U_33
_atom_site_aniso_U_23
_atom_site_aniso_U_13
_atom_site_aniso_U_12
P1 0.0559(4) 0.0485(3) 0.0627(4) -0.0230(3) -0.0012(3) -0.0206(3)
B1 0.0559(16) 0.0502(15) 0.0651(17) -0.0254(13) 0.0004(13) -0.0205(13)
C1 0.0532(14) 0.0530(13) 0.0699(16) -0.0265(12) -0.0038(11) -0.0212(11)
C2 0.0677(17) 0.0678(16) 0.0684(17) -0.0242(13) -0.0064(13) -0.0361(13)
C3 0.0538(15) 0.0628(15) 0.0748(17) -0.0166(13) -0.0043(13) -0.0250(12)
C4 0.0653(16) 0.0595(15) 0.0702(17) -0.0246(13) 0.0002(13) -0.0151(12)
C5 0.0582(17) 0.086(2) 0.104(2) -0.0144(18) -0.0061(16) -0.0292(15)
C11 0.0508(13) 0.0513(13) 0.0668(16) -0.0228(12) 0.0024(11) -0.0196(11)
C12 0.0712(17) 0.0562(15) 0.0834(19) -0.0256(14) -0.0062(14) -0.0276(13)
C13 0.085(2) 0.0521(16) 0.108(3) -0.0242(16) -0.0024(18) -0.0308(14)
C14 0.095(2) 0.0642(19) 0.087(2) -0.0116(16) -0.0056(18) -0.0264(16)
C15 0.121(3) 0.073(2) 0.075(2) -0.0159(16) -0.0127(18) -0.0383(19)
C16 0.093(2) 0.0607(16) 0.0661(18) -0.0200(14) -0.0052(15) -0.0311(15)
C21 0.0830(19) 0.0644(15) 0.0549(15) -0.0227(12) -0.0013(13) -0.0397(14)
C22 0.131(3) 0.0626(17) 0.0623(17) -0.0205(13) -0.0083(16) -0.0494(17)
C23 0.192(5) 0.089(2) 0.086(2) -0.025(2) -0.021(3) -0.086(3)
C24 0.175(5) 0.127(3) 0.087(3) -0.032(2) -0.014(3) -0.109(4)
C25 0.111(3) 0.162(4) 0.087(2) -0.036(3) -0.010(2) -0.084(3)
C26 0.086(2) 0.100(2) 0.079(2) -0.0356(17) -0.0063(16) -0.0515(18)
C31 0.0535(14) 0.0565(14) 0.0666(16) -0.0224(12) -0.0033(11) -0.0225(11)
F32 0.1292(14) 0.0643(9) 0.0688(10) -0.0247(8) -0.0059(9) -0.0486(9)
C32 0.0782(18) 0.0613(15) 0.0621(16) -0.0201(13) -0.0037(13) -0.0345(13)
F33 0.1444(17) 0.1027(13) 0.0868(12) -0.0521(10) 0.0005(11) -0.0629(12)
C33 0.091(2) 0.0797(19) 0.0701(19) -0.0337(16) -0.0042(15) -0.0409(16)
F34 0.163(2) 0.1431(18) 0.0665(11) -0.0389(11) -0.0132(12) -0.0707(15)
C34 0.092(2) 0.098(2) 0.0626(18) -0.0330(17) -0.0064(15) -0.0408(18)
F35 0.1538(19) 0.0918(13) 0.0756(12) -0.0047(10) -0.0273(12) -0.0405(13)
C35 0.088(2) 0.076(2) 0.0627(18) -0.0101(15) -0.0139(15) -0.0283(16)
F36 0.1169(14) 0.0554(9) 0.0897(12) -0.0166(8) -0.0176(10) -0.0269(9)
C36 0.0702(17) 0.0580(15) 0.0748(19) -0.0211(14) -0.0099(13) -0.0232(13)
C41 0.0571(14) 0.0522(13) 0.0571(14) -0.0245(11) -0.0010(11) -0.0223(11)
F42 0.0778(10) 0.0541(8) 0.1041(12) -0.0365(8) -0.0019(9) -0.0148(7)
C42 0.0583(15) 0.0598(15) 0.0692(16) -0.0284(13) -0.0007(12) -0.0206(12)
F43 0.0596(10) 0.1153(15) 0.1344(17) -0.0490(13) -0.0108(10) 0.0021(10)
C43 0.0544(16) 0.085(2) 0.0796(19) -0.0356(16) -0.0050(13) -0.0116(14)
F44 0.0710(12) 0.203(2) 0.1434(19) -0.0896(18) 0.0020(11) -0.0675(14)
C44 0.0611(18) 0.127(3) 0.087(2) -0.051(2) 0.0030(15) -0.0459(19)
F45 0.1258(17) 0.1412(17) 0.166(2) -0.0960(16) 0.0283(14) -0.0939(15)
C45 0.080(2) 0.097(2) 0.092(2) -0.0545(18) 0.0134(16) -0.0541(18)
F46 0.0865(11) 0.0610(9) 0.1295(15) -0.0530(10) 0.0159(10) -0.0312(8)
C46 0.0644(16) 0.0624(15) 0.0779(18) -0.0359(14) 0.0103(13) -0.0295(13)

loop_
_atom_type_symbol
_atom_type_description
_atom_type_scat_dispersion_real
_atom_type_scat_dispersion_imag
_atom_type_scat_source
C C 0.0181 0.0091 'International Tables Vol C Tables 4.2.6.8 and 6.1.1.4'
H H 0.0000 0.0000 'International Tables Vol C Tables 4.2.6.8 and 6.1.1.4'
B B 0.0090 0.0039 'International Tables Vol C Tables 4.2.6.8 and 6.1.1.4'
F F 0.0727 0.0534 'International Tables Vol C Tables 4.2.6.8 and 6.1.1.4'
P P 0.2955 0.4335 'International Tables Vol C Tables 4.2.6.8 and 6.1.1.4'

loop_
_geom_angle_atom_site_label_1
_geom_angle_atom_site_label_2
_geom_angle_atom_site_label_3
_geom_angle
C21 P1 C1 118.94(11)
C21 P1 C4 112.68(13)
C1 P1 C4 97.17(12)
C21 P1 C11 107.54(12)
C1 P1 C11 111.41(12)
C4 P1 C11 108.54(12)
C31 B1 C41 106.23(19)
C31 B1 C1 112.86(19)
C41 B1 C1 112.8(2)
C31 B1 H01 109.0(12)
C41 B1 H01 108.0(12)
C1 B1 H01 107.8(12)
C2 C1 B1 110.2(2)
C2 C1 P1 98.64(17)
B1 C1 P1 114.01(16)
C2 C1 H1 111.1
B1 C1 H1 111.1
P1 C1 H1 111.1
C3 C2 C1 119.2(2)
C3 C2 H2 120.4
C1 C2 H2 120.4
C2 C3 C4 114.9(2)
C2 C3 C5 126.8(3)
C4 C3 C5 118.2(3)
C3 C4 P1 101.13(17)
C3 C4 H4A 111.5
P1 C4 H4A 111.5
C3 C4 H4B 111.5
P1 C4 H4B 111.5
H4A C4 H4B 109.4
C3 C5 H5A 109.5
C3 C5 H5B 109.5
H5A C5 H5B 109.5
C3 C5 H5C 109.5
H5A C5 H5C 109.5
H5B C5 H5C 109.5
C16 C11 C12 119.5(2)
C16 C11 P1 119.75(19)
C12 C11 P1 120.8(2)
C11 C12 C13 119.2(3)
C11 C12 H12 120.4
C13 C12 H12 120.4
C14 C13 C12 120.5(3)
C14 C13 H13 119.7
C12 C13 H13 119.7
C13 C14 C15 120.4(3)
C13 C14 H14 119.8
C15 C14 H14 119.8
C14 C15 C16 119.9(3)
C14 C15 H15 120.1
C16 C15 H15 120.1
C11 C16 C15 120.5(3)
C11 C16 H16 119.7
C15 C16 H16 119.7
C26 C21 C22 120.1(3)
C26 C21 P1 119.2(2)
C22 C21 P1 120.6(2)
C23 C22 C21 121.0(4)
C23 C22 H22 119.5
C21 C22 H22 119.5
C24 C23 C22 119.6(4)
C24 C23 H23 120.2
C22 C23 H23 120.2
C23 C24 C25 121.9(3)
C23 C24 H24 119.1
C25 C24 H24 119.1
C24 C25 C26 119.0(4)
C24 C25 H25 120.5
C26 C25 H25 120.5
C21 C26 C25 118.4(3)
C21 C26 H26 120.8
C25 C26 H26 120.8
C36 C31 C32 112.3(2)
C36 C31 B1 120.4(2)
C32 C31 B1 127.1(2)
F32 C32 C33 115.3(2)
F32 C32 C31 120.2(2)
C33 C32 C31 124.5(2)
F33 C33 C34 119.4(3)
F33 C33 C32 120.7(3)
C34 C33 C32 119.8(3)
F34 C34 C33 120.6(3)
F34 C34 C35 120.5(3)
C33 C34 C35 118.9(3)
F35 C35 C34 119.7(3)
F35 C35 C36 120.6(3)
C34 C35 C36 119.7(3)
F36 C36 C35 116.5(2)
F36 C36 C31 118.7(3)
C35 C36 C31 124.8(3)
C42 C41 C46 113.1(2)
C42 C41 B1 123.7(2)
C46 C41 B1 123.1(2)
F42 C42 C43 115.9(2)
F42 C42 C41 119.5(2)
C43 C42 C41 124.6(2)
F43 C43 C42 121.1(3)
F43 C43 C44 119.6(3)
C42 C43 C44 119.2(3)
F44 C44 C45 120.8(3)
F44 C44 C43 120.5(3)
C45 C44 C43 118.7(3)
F45 C45 C46 120.8(3)
F45 C45 C44 119.4(3)
C46 C45 C44 119.8(3)
F46 C46 C45 115.6(2)
F46 C46 C41 119.9(2)
C45 C46 C41 124.5(3)

loop_
_geom_bond_atom_site_label_1
_geom_bond_atom_site_label_2
_geom_bond_distance
P1 C21 1.784(3)
P1 C1 1.789(3)
P1 C4 1.804(3)
P1 C11 1.805(3)
B1 C31 1.633(4)
B1 C41 1.644(4)
B1 C1 1.668(4)
B1 H01 1.13(2)
C1 C2 1.523(3)
C1 H1 0.9900
C2 C3 1.319(4)
C2 H2 0.9400
C3 C4 1.503(4)
C3 C5 1.504(4)
C4 H4A 0.9800
C4 H4B 0.9800
C5 H5A 0.9700
C5 H5B 0.9700
C5 H5C 0.9700
C11 C16 1.375(4)
C11 C12 1.388(3)
C12 C13 1.397(4)
C12 H12 0.9400
C13 C14 1.361(5)
C13 H13 0.9400
C14 C15 1.367(5)
C14 H14 0.9400
C15 C16 1.387(4)
C15 H15 0.9400
C16 H16 0.9400
C21 C26 1.376(4)
C21 C22 1.395(4)
C22 C23 1.355(5)
C22 H22 0.9400
C23 C24 1.342(6)
C23 H23 0.9400
C24 C25 1.392(6)
C24 H24 0.9400
C25 C26 1.408(4)
C25 H25 0.9400
C26 H26 0.9400
C31 C36 1.387(4)
C31 C32 1.388(3)
F32 C32 1.354(3)
C32 C33 1.377(4)
F33 C33 1.348(3)
C33 C34 1.356(4)
F34 C34 1.345(3)
C34 C35 1.365(4)
F35 C35 1.351(3)
C35 C36 1.369(4)
F36 C36 1.358(3)
C41 C42 1.373(3)
C41 C46 1.386(3)
F42 C42 1.361(3)
C42 C43 1.371(4)
F43 C43 1.349(3)
C43 C44 1.376(4)
F44 C44 1.349(3)
C44 C45 1.363(5)
F45 C45 1.349(3)
C45 C46 1.362(4)
F46 C46 1.354(3)

loop_
_geom_torsion_atom_site_label_1
_geom_torsion_atom_site_label_2
_geom_torsion_atom_site_label_3
_geom_torsion_atom_site_label_4
_geom_torsion
C31 B1 C1 C2 -60.8(3)
C41 B1 C1 C2 178.8(2)
C31 B1 C1 P1 -170.62(17)
C41 B1 C1 P1 69.0(2)
C21 P1 C1 C2 -147.18(16)
C4 P1 C1 C2 -26.27(17)
C11 P1 C1 C2 86.90(17)
C21 P1 C1 B1 -30.5(2)
C4 P1 C1 B1 90.42(19)
C11 P1 C1 B1 -156.40(17)
B1 C1 C2 C3 -99.3(3)
P1 C1 C2 C3 20.3(3)
C1 C2 C3 C4 -1.3(4)
C1 C2 C3 C5 175.5(2)
C2 C3 C4 P1 -18.4(3)
C5 C3 C4 P1 164.5(2)
C21 P1 C4 C3 152.19(16)
C1 P1 C4 C3 26.66(18)
C11 P1 C4 C3 -88.82(19)
C21 P1 C11 C16 31.5(2)
C1 P1 C11 C16 163.5(2)
C4 P1 C11 C16 -90.7(2)
C21 P1 C11 C12 -149.4(2)
C1 P1 C11 C12 -17.4(2)
C4 P1 C11 C12 88.5(2)
C16 C11 C12 C13 0.3(4)
P1 C11 C12 C13 -178.9(2)
C11 C12 C13 C14 -0.1(4)
C12 C13 C14 C15 -0.2(5)
C13 C14 C15 C16 0.4(5)
C12 C11 C16 C15 -0.1(4)
P1 C11 C16 C15 179.1(2)
C14 C15 C16 C11 -0.3(5)
C1 P1 C21 C26 -74.0(3)
C4 P1 C21 C26 173.3(2)
C11 P1 C21 C26 53.7(2)
C1 P1 C21 C22 106.2(2)
C4 P1 C21 C22 -6.5(3)
C11 P1 C21 C22 -126.1(2)
C26 C21 C22 C23 0.0(4)
P1 C21 C22 C23 179.8(2)
C21 C22 C23 C24 0.9(5)
C22 C23 C24 C25 -1.2(6)
C23 C24 C25 C26 0.5(6)
C22 C21 C26 C25 -0.6(4)
P1 C21 C26 C25 179.6(2)
C24 C25 C26 C21 0.4(5)
C41 B1 C31 C36 -75.8(3)
C1 B1 C31 C36 160.1(2)
C41 B1 C31 C32 98.7(3)
C1 B1 C31 C32 -25.4(4)
C36 C31 C32 F32 179.2(2)
B1 C31 C32 F32 4.4(4)
C36 C31 C32 C33 0.0(4)
B1 C31 C32 C33 -174.8(3)
F32 C32 C33 F33 0.7(4)
C31 C32 C33 F33 179.9(3)
F32 C32 C33 C34 -179.3(3)
C31 C32 C33 C34 -0.1(5)
F33 C33 C34 F34 0.4(5)
C32 C33 C34 F34 -179.6(3)
F33 C33 C34 C35 -179.4(3)
C32 C33 C34 C35 0.6(5)
F34 C34 C35 F35 -0.3(5)
C33 C34 C35 F35 179.4(3)
F34 C34 C35 C36 179.1(3)
C33 C34 C35 C36 -1.1(5)
F35 C35 C36 F36 -0.9(4)
C34 C35 C36 F36 179.7(3)
F35 C35 C36 C31 -179.4(3)
C34 C35 C36 C31 1.1(5)
C32 C31 C36 F36 -179.0(2)
B1 C31 C36 F36 -3.8(4)
C32 C31 C36 C35 -0.6(4)
B1 C31 C36 C35 174.7(3)
C31 B1 C41 C42 -67.5(3)
C1 B1 C41 C42 56.7(3)
C31 B1 C41 C46 110.6(3)
C1 B1 C41 C46 -125.2(3)
C46 C41 C42 F42 -177.3(2)
B1 C41 C42 F42 0.9(4)
C46 C41 C42 C43 2.1(4)
B1 C41 C42 C43 -179.7(3)
F42 C42 C43 F43 -0.4(4)
C41 C42 C43 F43 -179.8(3)
F42 C42 C43 C44 179.0(3)
C41 C42 C43 C44 -0.4(5)
F43 C43 C44 F44 -0.6(5)
C42 C43 C44 F44 179.9(3)
F43 C43 C44 C45 178.6(3)
C42 C43 C44 C45 -0.9(5)
F44 C44 C45 F45 -0.2(5)
C43 C44 C45 F45 -179.4(3)
F44 C44 C45 C46 179.4(3)
C43 C44 C45 C46 0.2(5)
F45 C45 C46 F46 0.0(4)
C44 C45 C46 F46 -179.6(3)
F45 C45 C46 C41 -178.6(3)
C44 C45 C46 C41 1.8(5)
C42 C41 C46 F46 178.7(2)
B1 C41 C46 F46 0.4(4)
C42 C41 C46 C45 -2.8(4)
B1 C41 C46 C45 179.0(3)

loop_
_platon_squeeze_void_nr
_platon_squeeze_void_average_x
_platon_squeeze_void_average_y
_platon_squeeze_void_average_z
_platon_squeeze_void_volume
_platon_squeeze_void_count_electrons
_platon_squeeze_void_content
1 0.500 0.459 0.500 302 65 ' '
